data_4321061
loop_
_publ_author_name
'Mingming Miao'
'Michael W. Willer'
'R. H. Holm'

_publ_contact_author R.H.Holm
_publ_contact_author_address
;
    Dept. of Chemistry and Chemical Biology
    Harvard University
    Cambridge, MA 02138
    USA
;
_publ_contact_author_email holm@chemistry.harvard.edu
_publ_section_title
;
 Oxo/Sulfidotungstate(VI) as Precursors to WVIO2, WVIOS, and WVIS2
 Complexes and WIV-Dithiolene Chelate Rings
;
_journal_name_full 'Inorganic Chemistry'
_journal_page_first 2843
_journal_page_last 2849
_journal_paper_doi 10.1021/ic000047l
_journal_volume 39
_journal_year 2000
_chemical_formula_sum 'C68 H59 N3 O2 S2 Si2 W'
_chemical_formula_weight 1254.33
_chemical_name_systematic
;
  [W(S2C2Ph2)(OSiPh3)2(Me4phen)](MeCN)
;
_space_group_IT_number 2
_symmetry_cell_setting triclinic
_symmetry_space_group_name_Hall '-P 1'
_symmetry_space_group_name_H-M 'P -1'
_atom_sites_solution_hydrogens geom
_atom_sites_solution_primary direct
_atom_sites_solution_secondary difmap
_audit_creation_method SHELXL-97
_cell_angle_alpha 109.330(7)
_cell_angle_beta 103.813(10)
_cell_angle_gamma 106.667(8)
_cell_formula_units_Z 2
_cell_length_a 13.3052(15)
_cell_length_b 14.9587(14)
_cell_length_c 17.5488(12)
_cell_measurement_temperature 213(2)
_cell_volume 2934.4(6)
_computing_structure_refinement 'SHELXL-97 (Sheldrick, 1997)'
_computing_structure_solution 'SHELXS-97 (Sheldrick, 1990)'
_diffrn_ambient_temperature 213(2)
_diffrn_measured_fraction_theta_full 0.931
_diffrn_measured_fraction_theta_max 0.931
_diffrn_radiation_monochromator graphite
_diffrn_radiation_source 'fine-focus sealed tube'
_diffrn_radiation_type MoK\a
_diffrn_radiation_wavelength 0.71073
_diffrn_reflns_av_R_equivalents 0.0227
_diffrn_reflns_av_sigmaI/netI 0.0523
_diffrn_reflns_limit_h_max 9
_diffrn_reflns_limit_h_min -17
_diffrn_reflns_limit_k_max 19
_diffrn_reflns_limit_k_min -17
_diffrn_reflns_limit_l_max 23
_diffrn_reflns_limit_l_min -22
_diffrn_reflns_number 19633
_diffrn_reflns_theta_full 28.31
_diffrn_reflns_theta_max 28.31
_diffrn_reflns_theta_min 1.32
_exptl_absorpt_coefficient_mu 2.128
_exptl_absorpt_correction_T_max 0.7408
_exptl_absorpt_correction_T_min 0.7408
_exptl_crystal_colour red-brown
_exptl_crystal_density_diffrn 1.420
_exptl_crystal_description block
_exptl_crystal_F_000 1276
_exptl_crystal_size_max 0.15
_exptl_crystal_size_mid 0.15
_exptl_crystal_size_min 0.15
_refine_diff_density_max 1.236
_refine_diff_density_min -0.511
_refine_diff_density_rms 0.084
_refine_ls_extinction_method none
_refine_ls_goodness_of_fit_ref 0.979
_refine_ls_hydrogen_treatment mixed
_refine_ls_matrix_type full
_refine_ls_number_parameters 703
_refine_ls_number_reflns 13607
_refine_ls_number_restraints 0
_refine_ls_restrained_S_all 0.979
_refine_ls_R_factor_all 0.0390
_refine_ls_R_factor_gt 0.0291
_refine_ls_shift/su_max 0.003
_refine_ls_shift/su_mean 0.000
_refine_ls_structure_factor_coef Fsqd
_refine_ls_weighting_details 'calc w=1/[\s^2^(Fo^2^)+(0.0244P)^2^+0.0000P] where P=(Fo^2^+2Fc^2^)/3'
_refine_ls_weighting_scheme calc
_refine_ls_wR_factor_gt 0.0613
_refine_ls_wR_factor_ref 0.0645
_reflns_number_gt 11664
_reflns_number_total 13607
_reflns_threshold_expression >2sigma(I)
_cod_data_source_file ic000047l_4.cif
_cod_data_source_block compound_5
_cod_original_cell_volume 2934.4(5)
_cod_database_code 4321061

loop_
_symmetry_equiv_pos_as_xyz
'x, y, z'
'-x, -y, -z'

loop_
_atom_site_label
_atom_site_type_symbol
_atom_site_fract_x
_atom_site_fract_y
_atom_site_fract_z
_atom_site_U_iso_or_equiv
_atom_site_adp_type
_atom_site_occupancy
_atom_site_symmetry_multiplicity
_atom_site_calc_flag
_atom_site_refinement_flags
_atom_site_disorder_assembly
_atom_site_disorder_group
W1 W 0.934203(9) 0.974293(8) 0.736124(7) 0.02053(4) Uani 1 1 d . . .
S1 S 0.78649(6) 0.92381(5) 0.60960(4) 0.02497(14) Uani 1 1 d . . .
S2 S 0.80641(6) 0.85030(5) 0.75535(4) 0.02525(15) Uani 1 1 d . . .
Si1 Si 0.90899(7) 1.20218(6) 0.85075(5) 0.02442(16) Uani 1 1 d . . .
Si2 Si 1.06890(6) 0.81191(6) 0.66955(5) 0.02361(16) Uani 1 1 d . . .
O1 O 0.92007(15) 1.09219(13) 0.81032(12) 0.0251(4) Uani 1 1 d . . .
O2 O 1.00776(16) 0.89277(14) 0.68688(12) 0.0260(4) Uani 1 1 d . . .
N1 N 1.06778(19) 1.09864(16) 0.72707(15) 0.0243(5) Uani 1 1 d . . .
N2 N 1.09140(19) 1.03221(17) 0.85358(15) 0.0248(5) Uani 1 1 d . . .
C1 C 0.6643(2) 0.8235(2) 0.60154(18) 0.0243(6) Uani 1 1 d . . .
C2 C 0.6725(2) 0.7949(2) 0.66680(18) 0.0253(6) Uani 1 1 d . . .
C3 C 0.5801(2) 0.7253(2) 0.67980(18) 0.0260(6) Uani 1 1 d . . .
C4 C 0.4882(3) 0.7478(2) 0.68835(19) 0.0323(7) Uani 1 1 d . . .
H4A H 0.4812 0.8055 0.6811 0.039 Uiso 1 1 calc R . .
C5 C 0.4066(3) 0.6875(3) 0.7072(2) 0.0402(8) Uani 1 1 d . . .
H5A H 0.3456 0.7049 0.7134 0.048 Uiso 1 1 calc R . .
C6 C 0.4146(3) 0.6018(3) 0.7170(2) 0.0458(9) Uani 1 1 d . . .
H6A H 0.3590 0.5605 0.7296 0.055 Uiso 1 1 calc R . .
C7 C 0.5048(3) 0.5770(3) 0.7082(3) 0.0480(9) Uani 1 1 d . . .
H7A H 0.5098 0.5181 0.7141 0.058 Uiso 1 1 calc R . .
C8 C 0.5881(3) 0.6381(2) 0.6907(2) 0.0395(8) Uani 1 1 d . . .
H8A H 0.6499 0.6212 0.6861 0.047 Uiso 1 1 calc R . .
C9 C 0.5660(2) 0.7782(2) 0.51935(18) 0.0263(6) Uani 1 1 d . . .
C10 C 0.4975(2) 0.6720(2) 0.4775(2) 0.0330(7) Uani 1 1 d . . .
H10A H 0.5113 0.6287 0.5035 0.040 Uiso 1 1 calc R . .
C11 C 0.4096(3) 0.6306(3) 0.3981(2) 0.0428(8) Uani 1 1 d . . .
H11A H 0.3632 0.5596 0.3715 0.051 Uiso 1 1 calc R . .
C12 C 0.3894(3) 0.6921(3) 0.3577(2) 0.0461(9) Uani 1 1 d . . .
H12A H 0.3306 0.6631 0.3034 0.055 Uiso 1 1 calc R . .
C13 C 0.4560(3) 0.7964(3) 0.3977(2) 0.0432(8) Uani 1 1 d . . .
H13A H 0.4425 0.8388 0.3707 0.052 Uiso 1 1 calc R . .
C14 C 0.5426(3) 0.8389(2) 0.4774(2) 0.0324(7) Uani 1 1 d . . .
H14A H 0.5869 0.9103 0.5040 0.039 Uiso 1 1 calc R . .
C15 C 1.0574(3) 1.1284(2) 0.66301(19) 0.0287(6) Uani 1 1 d . . .
H15A H 0.9866 1.0972 0.6176 0.034 Uiso 1 1 calc R . .
C16 C 1.1447(3) 1.2029(2) 0.6589(2) 0.0345(7) Uani 1 1 d . . .
C17 C 1.2484(3) 1.2522(2) 0.7262(2) 0.0352(7) Uani 1 1 d . . .
C18 C 1.2610(2) 1.2257(2) 0.7977(2) 0.0293(6) Uani 1 1 d . . .
C19 C 1.1696(2) 1.1468(2) 0.79436(18) 0.0244(6) Uani 1 1 d . . .
C20 C 1.1811(2) 1.1124(2) 0.86277(18) 0.0246(6) Uani 1 1 d . . .
C21 C 1.2827(2) 1.1604(2) 0.93500(19) 0.0288(6) Uani 1 1 d . . .
C22 C 1.2917(3) 1.1224(2) 0.99979(19) 0.0324(7) Uani 1 1 d . . .
C23 C 1.2023(3) 1.0367(2) 0.98630(18) 0.0309(6) Uani 1 1 d . . .
C24 C 1.1036(2) 0.9953(2) 0.91267(18) 0.0280(6) Uani 1 1 d . . .
H24A H 1.0425 0.9379 0.9048 0.034 Uiso 1 1 calc R . .
C25 C 1.3721(3) 1.2441(2) 0.9384(2) 0.0377(7) Uani 1 1 d . . .
H25A H 1.4397 1.2792 0.9874 0.045 Uiso 1 1 calc R . .
C26 C 1.3623(3) 1.2742(2) 0.8734(2) 0.0393(8) Uani 1 1 d . . .
H26A H 1.4238 1.3288 0.8780 0.047 Uiso 1 1 calc R . .
C27 C 1.1213(3) 1.2248(3) 0.5797(2) 0.0529(10) Uani 1 1 d . . .
H27A H 1.1887 1.2777 0.5853 0.079 Uiso 1 1 calc R . .
H27B H 1.0604 1.2485 0.5749 0.079 Uiso 1 1 calc R . .
H27C H 1.0997 1.1621 0.5281 0.079 Uiso 1 1 calc R . .
C28 C 1.3469(3) 1.3317(3) 0.7250(3) 0.0574(11) Uani 1 1 d . . .
H28A H 1.3240 1.3405 0.6720 0.086 Uiso 1 1 calc R . .
H28B H 1.4084 1.3089 0.7273 0.086 Uiso 1 1 calc R . .
H28C H 1.3717 1.3971 0.7749 0.086 Uiso 1 1 calc R . .
C29 C 1.3963(3) 1.1738(3) 1.0805(2) 0.0510(9) Uani 1 1 d . . .
H29A H 1.3874 1.1378 1.1169 0.077 Uiso 1 1 calc R . .
H29B H 1.4081 1.2451 1.1121 0.077 Uiso 1 1 calc R . .
H29C H 1.4608 1.1717 1.0645 0.077 Uiso 1 1 calc R . .
C30 C 1.2051(3) 0.9846(3) 1.0467(2) 0.0432(8) Uani 1 1 d . . .
H30A H 1.2777 1.0208 1.0945 0.065 Uiso 1 1 calc R . .
H30B H 1.1940 0.9135 1.0152 0.065 Uiso 1 1 calc R . .
H30C H 1.1455 0.9860 1.0693 0.065 Uiso 1 1 calc R . .
C31 C 1.1605(2) 0.8469(2) 0.60951(17) 0.0252(6) Uani 1 1 d . . .
C32 C 1.2247(2) 0.7917(2) 0.58397(19) 0.0300(6) Uani 1 1 d . . .
H32A H 1.2189 0.7336 0.5952 0.036 Uiso 1 1 calc R . .
C33 C 1.2962(3) 0.8198(2) 0.5429(2) 0.0359(7) Uani 1 1 d . . .
H33A H 1.3379 0.7809 0.5262 0.043 Uiso 1 1 calc R . .
C34 C 1.3063(3) 0.9056(3) 0.5261(2) 0.0436(8) Uani 1 1 d . . .
H34A H 1.3546 0.9249 0.4978 0.052 Uiso 1 1 calc R . .
C35 C 1.2448(3) 0.9627(3) 0.5513(2) 0.0481(9) Uani 1 1 d . . .
H35A H 1.2519 1.0213 0.5407 0.058 Uiso 1 1 calc R . .
C36 C 1.1728(3) 0.9331(2) 0.5922(2) 0.0388(8) Uani 1 1 d . . .
H36A H 1.1312 0.9723 0.6087 0.047 Uiso 1 1 calc R . .
C37 C 1.1655(3) 0.8214(2) 0.77200(18) 0.0295(6) Uani 1 1 d . . .
C38 C 1.1317(3) 0.7558(3) 0.8108(2) 0.0435(8) Uani 1 1 d . . .
H38A H 1.0572 0.7059 0.7863 0.052 Uiso 1 1 calc R . .
C39 C 1.2076(4) 0.7638(3) 0.8853(2) 0.0589(11) Uani 1 1 d . . .
H39A H 1.1838 0.7193 0.9106 0.071 Uiso 1 1 calc R . .
C40 C 1.3166(4) 0.8360(3) 0.9220(2) 0.0587(11) Uani 1 1 d . . .
H40A H 1.3673 0.8407 0.9722 0.070 Uiso 1 1 calc R . .
C41 C 1.3516(3) 0.9013(3) 0.8856(2) 0.0515(9) Uani 1 1 d . . .
H41A H 1.4262 0.9511 0.9110 0.062 Uiso 1 1 calc R . .
C42 C 1.2774(3) 0.8941(2) 0.8114(2) 0.0370(7) Uani 1 1 d . . .
H42A H 1.3028 0.9390 0.7868 0.044 Uiso 1 1 calc R . .
C43 C 0.9544(2) 0.6787(2) 0.60747(18) 0.0265(6) Uani 1 1 d . . .
C44 C 0.9766(3) 0.5907(2) 0.5960(2) 0.0368(7) Uani 1 1 d . . .
H44A H 1.0512 0.5980 0.6204 0.044 Uiso 1 1 calc R . .
C45 C 0.8912(3) 0.4923(2) 0.5495(2) 0.0433(8) Uani 1 1 d . . .
H45A H 0.9079 0.4338 0.5423 0.052 Uiso 1 1 calc R . .
C46 C 0.7814(3) 0.4810(3) 0.5138(2) 0.0473(9) Uani 1 1 d . . .
H46A H 0.7231 0.4146 0.4825 0.057 Uiso 1 1 calc R . .
C47 C 0.7569(3) 0.5670(3) 0.5237(2) 0.0468(9) Uani 1 1 d . . .
H47A H 0.6822 0.5591 0.4987 0.056 Uiso 1 1 calc R . .
C48 C 0.8430(3) 0.6651(2) 0.5708(2) 0.0352(7) Uani 1 1 d . . .
H48A H 0.8257 0.7233 0.5780 0.042 Uiso 1 1 calc R . .
C49 C 0.9981(2) 1.2762(2) 0.97006(19) 0.0281(6) Uani 1 1 d . . .
C50 C 1.0588(3) 1.2356(2) 1.0155(2) 0.0337(7) Uani 1 1 d . . .
H50A H 1.0573 1.1699 0.9853 0.040 Uiso 1 1 calc R . .
C51 C 1.1216(3) 1.2898(3) 1.1045(2) 0.0454(9) Uani 1 1 d . . .
H51A H 1.1619 1.2610 1.1337 0.054 Uiso 1 1 calc R . .
C52 C 1.1241(3) 1.3857(3) 1.1493(2) 0.0515(10) Uani 1 1 d . . .
H52A H 1.1651 1.4219 1.2095 0.062 Uiso 1 1 calc R . .
C53 C 1.0670(3) 1.4292(3) 1.1067(2) 0.0475(9) Uani 1 1 d . . .
H53A H 1.0695 1.4951 1.1373 0.057 Uiso 1 1 calc R . .
C54 C 1.0054(3) 1.3745(2) 1.0174(2) 0.0385(8) Uani 1 1 d . . .
H54A H 0.9676 1.4050 0.9884 0.046 Uiso 1 1 calc R . .
C55 C 0.9581(2) 1.2861(2) 0.79663(19) 0.0280(6) Uani 1 1 d . . .
C56 C 0.8871(3) 1.2749(3) 0.7190(2) 0.0485(9) Uani 1 1 d . . .
H56A H 0.8130 1.2241 0.6930 0.058 Uiso 1 1 calc R . .
C57 C 0.9226(4) 1.3367(3) 0.6788(3) 0.0667(13) Uani 1 1 d . . .
H57A H 0.8727 1.3272 0.6261 0.080 Uiso 1 1 calc R . .
C58 C 1.0308(3) 1.4120(3) 0.7156(3) 0.0551(10) Uani 1 1 d . . .
H58A H 1.0545 1.4543 0.6884 0.066 Uiso 1 1 calc R . .
C59 C 1.1038(3) 1.4248(3) 0.7922(2) 0.0454(8) Uani 1 1 d . . .
H59A H 1.1778 1.4757 0.8177 0.054 Uiso 1 1 calc R . .
C60 C 1.0674(3) 1.3622(2) 0.8317(2) 0.0371(7) Uani 1 1 d . . .
H60A H 1.1181 1.3713 0.8839 0.044 Uiso 1 1 calc R . .
C61 C 0.7557(3) 1.1721(2) 0.8316(2) 0.0303(6) Uani 1 1 d . . .
C62 C 0.7186(3) 1.2425(3) 0.8763(3) 0.0659(13) Uani 1 1 d . . .
H62A H 0.7721 1.3079 0.9187 0.079 Uiso 1 1 calc R . .
C63 C 0.6055(4) 1.2198(3) 0.8609(3) 0.0791(16) Uani 1 1 d . . .
H63A H 0.5833 1.2694 0.8930 0.095 Uiso 1 1 calc R . .
C64 C 0.5257(3) 1.1256(3) 0.7991(3) 0.0542(10) Uani 1 1 d . . .
H64A H 0.4486 1.1103 0.7879 0.065 Uiso 1 1 calc R . .
C65 C 0.5595(3) 1.0546(3) 0.7544(3) 0.0545(10) Uani 1 1 d . . .
H65A H 0.5053 0.9898 0.7115 0.065 Uiso 1 1 calc R . .
C66 C 0.6734(3) 1.0767(3) 0.7714(2) 0.0463(9) Uani 1 1 d . . .
H66A H 0.6950 1.0254 0.7411 0.056 Uiso 1 1 calc R . .
N1S N 1.6180(4) 1.4653(3) 1.0495(3) 0.0872(14) Uani 1 1 d . . .
C1S C 1.6389(4) 1.4929(3) 1.0009(4) 0.0673(13) Uani 1 1 d . . .
C2S C 1.6622(5) 1.5284(4) 0.9373(4) 0.0943(18) Uani 1 1 d . . .
H2SA H 1.7326 1.5873 0.9618 0.113 Uiso 1 1 d R . .
H2SB H 1.5994 1.5426 0.9125 0.113 Uiso 1 1 d R . .
H2SC H 1.6611 1.4703 0.8917 0.113 Uiso 1 1 d R . .

loop_
_atom_site_aniso_label
_atom_site_aniso_U_11
_atom_site_aniso_U_22
_atom_site_aniso_U_33
_atom_site_aniso_U_23
_atom_site_aniso_U_13
_atom_site_aniso_U_12
W1 0.02054(6) 0.01788(6) 0.02223(6) 0.00858(4) 0.00771(4) 0.00660(4)
S1 0.0235(3) 0.0251(3) 0.0253(3) 0.0136(3) 0.0080(3) 0.0058(3)
S2 0.0257(4) 0.0242(3) 0.0249(3) 0.0128(3) 0.0077(3) 0.0072(3)
Si1 0.0263(4) 0.0205(4) 0.0263(4) 0.0097(3) 0.0090(3) 0.0101(3)
Si2 0.0242(4) 0.0220(4) 0.0255(4) 0.0101(3) 0.0105(3) 0.0094(3)
O1 0.0247(10) 0.0191(9) 0.0288(10) 0.0083(8) 0.0097(8) 0.0077(8)
O2 0.0257(10) 0.0222(10) 0.0292(10) 0.0088(8) 0.0107(8) 0.0106(8)
N1 0.0260(12) 0.0200(11) 0.0266(12) 0.0087(10) 0.0104(10) 0.0098(10)
N2 0.0258(12) 0.0218(11) 0.0278(12) 0.0107(10) 0.0101(10) 0.0105(10)
C1 0.0231(14) 0.0205(13) 0.0276(14) 0.0102(11) 0.0096(11) 0.0065(11)
C2 0.0225(14) 0.0230(14) 0.0284(14) 0.0108(12) 0.0092(12) 0.0068(11)
C3 0.0249(14) 0.0236(14) 0.0242(14) 0.0098(11) 0.0077(11) 0.0044(11)
C4 0.0298(16) 0.0342(16) 0.0332(16) 0.0169(13) 0.0098(13) 0.0120(13)
C5 0.0261(16) 0.050(2) 0.0428(19) 0.0209(16) 0.0147(14) 0.0108(15)
C6 0.0390(19) 0.044(2) 0.050(2) 0.0233(17) 0.0205(17) 0.0040(16)
C7 0.054(2) 0.0331(18) 0.071(3) 0.0334(18) 0.032(2) 0.0155(17)
C8 0.0427(19) 0.0313(16) 0.056(2) 0.0249(16) 0.0259(17) 0.0163(15)
C9 0.0231(14) 0.0284(14) 0.0256(14) 0.0103(12) 0.0106(12) 0.0081(12)
C10 0.0289(16) 0.0286(15) 0.0349(17) 0.0101(13) 0.0076(13) 0.0101(13)
C11 0.0344(18) 0.0391(18) 0.0370(18) 0.0042(15) 0.0065(15) 0.0107(15)
C12 0.0344(18) 0.061(2) 0.0291(17) 0.0116(16) 0.0034(14) 0.0168(17)
C13 0.0359(18) 0.061(2) 0.0402(19) 0.0288(17) 0.0125(15) 0.0230(17)
C14 0.0276(15) 0.0350(16) 0.0370(17) 0.0196(14) 0.0116(13) 0.0110(13)
C15 0.0317(16) 0.0284(15) 0.0287(15) 0.0139(12) 0.0129(12) 0.0119(12)
C16 0.0413(18) 0.0321(16) 0.0384(17) 0.0200(14) 0.0205(15) 0.0154(14)
C17 0.0349(17) 0.0294(16) 0.0462(19) 0.0197(14) 0.0213(15) 0.0098(13)
C18 0.0256(15) 0.0231(14) 0.0409(17) 0.0133(13) 0.0151(13) 0.0102(12)
C19 0.0224(14) 0.0203(13) 0.0304(15) 0.0087(11) 0.0107(12) 0.0101(11)
C20 0.0219(13) 0.0204(13) 0.0276(14) 0.0047(11) 0.0092(11) 0.0095(11)
C21 0.0228(14) 0.0265(14) 0.0299(15) 0.0063(12) 0.0054(12) 0.0105(12)
C22 0.0301(16) 0.0366(17) 0.0262(15) 0.0079(13) 0.0068(12) 0.0169(14)
C23 0.0381(17) 0.0353(16) 0.0230(14) 0.0097(12) 0.0119(13) 0.0226(14)
C24 0.0315(15) 0.0270(14) 0.0269(15) 0.0119(12) 0.0123(12) 0.0121(12)
C25 0.0219(15) 0.0340(17) 0.0452(19) 0.0118(15) 0.0058(14) 0.0064(13)
C26 0.0244(16) 0.0309(16) 0.051(2) 0.0129(15) 0.0124(14) 0.0026(13)
C27 0.068(3) 0.050(2) 0.052(2) 0.0357(19) 0.029(2) 0.0162(19)
C28 0.047(2) 0.055(2) 0.072(3) 0.040(2) 0.026(2) 0.0039(18)
C29 0.0360(19) 0.065(2) 0.039(2) 0.0192(18) 0.0007(16) 0.0176(18)
C30 0.052(2) 0.055(2) 0.0284(17) 0.0212(16) 0.0147(15) 0.0258(18)
C31 0.0247(14) 0.0259(14) 0.0237(14) 0.0101(11) 0.0095(11) 0.0084(11)
C32 0.0326(16) 0.0235(14) 0.0369(16) 0.0138(13) 0.0154(13) 0.0120(12)
C33 0.0373(17) 0.0354(17) 0.0426(18) 0.0156(14) 0.0231(15) 0.0190(14)
C34 0.048(2) 0.046(2) 0.056(2) 0.0299(18) 0.0353(18) 0.0208(17)
C35 0.061(2) 0.048(2) 0.067(2) 0.042(2) 0.041(2) 0.0310(19)
C36 0.049(2) 0.0374(17) 0.051(2) 0.0256(16) 0.0305(17) 0.0274(16)
C37 0.0333(16) 0.0327(16) 0.0266(15) 0.0128(13) 0.0125(13) 0.0175(13)
C38 0.049(2) 0.0448(19) 0.0363(18) 0.0206(16) 0.0149(16) 0.0155(17)
C39 0.079(3) 0.074(3) 0.045(2) 0.040(2) 0.025(2) 0.040(3)
C40 0.063(3) 0.086(3) 0.039(2) 0.030(2) 0.0133(19) 0.047(3)
C41 0.037(2) 0.065(2) 0.040(2) 0.0118(18) 0.0062(16) 0.0229(18)
C42 0.0355(17) 0.0406(18) 0.0354(17) 0.0153(14) 0.0122(14) 0.0177(15)
C43 0.0306(15) 0.0218(14) 0.0273(14) 0.0096(11) 0.0134(12) 0.0097(12)
C44 0.0395(18) 0.0270(15) 0.0395(18) 0.0129(14) 0.0115(15) 0.0115(14)
C45 0.056(2) 0.0261(16) 0.046(2) 0.0154(15) 0.0169(17) 0.0160(16)
C46 0.050(2) 0.0277(17) 0.042(2) 0.0044(15) 0.0146(17) 0.0002(15)
C47 0.0307(18) 0.042(2) 0.048(2) 0.0086(17) 0.0084(16) 0.0072(15)
C48 0.0338(17) 0.0291(16) 0.0350(17) 0.0094(13) 0.0105(14) 0.0091(13)
C49 0.0302(15) 0.0245(14) 0.0288(15) 0.0104(12) 0.0116(12) 0.0104(12)
C50 0.0361(17) 0.0275(15) 0.0352(17) 0.0127(13) 0.0110(14) 0.0125(13)
C51 0.046(2) 0.047(2) 0.0362(18) 0.0207(16) 0.0044(16) 0.0145(17)
C52 0.052(2) 0.052(2) 0.0268(17) 0.0058(16) 0.0045(16) 0.0099(18)
C53 0.052(2) 0.0338(18) 0.042(2) 0.0033(15) 0.0153(17) 0.0138(16)
C54 0.0411(19) 0.0291(16) 0.0393(18) 0.0097(14) 0.0103(15) 0.0155(14)
C55 0.0313(15) 0.0232(14) 0.0318(15) 0.0129(12) 0.0123(13) 0.0121(12)
C56 0.0392(19) 0.046(2) 0.044(2) 0.0256(17) 0.0007(16) -0.0002(16)
C57 0.060(3) 0.077(3) 0.054(2) 0.049(2) 0.002(2) 0.007(2)
C58 0.055(2) 0.056(2) 0.066(3) 0.046(2) 0.023(2) 0.0148(19)
C59 0.0380(19) 0.0406(19) 0.056(2) 0.0264(17) 0.0168(17) 0.0081(15)
C60 0.0328(17) 0.0380(17) 0.0412(18) 0.0223(15) 0.0104(14) 0.0116(14)
C61 0.0304(16) 0.0286(15) 0.0357(16) 0.0163(13) 0.0129(13) 0.0134(13)
C62 0.039(2) 0.041(2) 0.087(3) -0.005(2) 0.017(2) 0.0167(18)
C63 0.043(2) 0.052(3) 0.114(4) -0.001(3) 0.027(3) 0.026(2)
C64 0.0297(18) 0.052(2) 0.082(3) 0.027(2) 0.0228(19) 0.0172(17)
C65 0.0343(19) 0.038(2) 0.072(3) 0.0127(19) 0.0114(19) 0.0092(16)
C66 0.0351(19) 0.0356(18) 0.057(2) 0.0085(16) 0.0116(17) 0.0166(15)
N1S 0.059(3) 0.066(3) 0.099(4) 0.022(3) 0.009(3) 0.005(2)
C1S 0.037(2) 0.047(3) 0.081(4) 0.005(2) 0.008(2) 0.0043(19)
C2S 0.072(4) 0.078(4) 0.102(4) 0.016(3) 0.036(3) 0.011(3)

loop_
_atom_type_symbol
_atom_type_description
_atom_type_scat_dispersion_real
_atom_type_scat_dispersion_imag
_atom_type_scat_source
C C 0.0033 0.0016 'International Tables Vol C Tables 4.2.6.8 and 6.1.1.4'
H H 0.0000 0.0000 'International Tables Vol C Tables 4.2.6.8 and 6.1.1.4'
N N 0.0061 0.0033 'International Tables Vol C Tables 4.2.6.8 and 6.1.1.4'
O O 0.0106 0.0060 'International Tables Vol C Tables 4.2.6.8 and 6.1.1.4'
Si Si 0.0817 0.0704 'International Tables Vol C Tables 4.2.6.8 and 6.1.1.4'
S S 0.1246 0.1234 'International Tables Vol C Tables 4.2.6.8 and 6.1.1.4'
W W -0.8490 6.8722 'International Tables Vol C Tables 4.2.6.8 and 6.1.1.4'

loop_
_geom_angle_atom_site_label_1
_geom_angle_atom_site_label_2
_geom_angle_atom_site_label_3
_geom_angle
_geom_angle_site_symmetry_1
_geom_angle_site_symmetry_3
_geom_angle_publ_flag
O2 W1 O1 157.63(8) . . ?
O2 W1 N1 82.19(8) . . ?
O1 W1 N1 80.99(8) . . ?
O2 W1 N2 80.20(8) . . ?
O1 W1 N2 80.99(8) . . ?
N1 W1 N2 73.73(8) . . ?
O2 W1 S1 97.35(6) . . ?
O1 W1 S1 100.05(6) . . ?
N1 W1 S1 100.16(6) . . ?
N2 W1 S1 173.62(6) . . ?
O2 W1 S2 97.79(6) . . ?
O1 W1 S2 97.92(6) . . ?
N1 W1 S2 175.83(6) . . ?
N2 W1 S2 102.14(6) . . ?
S1 W1 S2 83.99(3) . . ?
C1 S1 W1 109.30(9) . . ?
C2 S2 W1 108.80(9) . . ?
O1 Si1 C55 111.48(12) . . ?
O1 Si1 C61 106.90(12) . . ?
C55 Si1 C61 109.42(13) . . ?
O1 Si1 C49 110.89(12) . . ?
C55 Si1 C49 107.11(13) . . ?
C61 Si1 C49 111.07(14) . . ?
O2 Si2 C31 107.29(12) . . ?
O2 Si2 C43 107.19(12) . . ?
C31 Si2 C43 113.60(13) . . ?
O2 Si2 C37 113.44(12) . . ?
C31 Si2 C37 105.87(13) . . ?
C43 Si2 C37 109.56(13) . . ?
Si1 O1 W1 163.42(12) . . ?
Si2 O2 W1 161.67(12) . . ?
C15 N1 C19 117.6(2) . . ?
C15 N1 W1 126.76(19) . . ?
C19 N1 W1 115.63(17) . . ?
C24 N2 C20 118.2(2) . . ?
C24 N2 W1 126.29(19) . . ?
C20 N2 W1 115.47(17) . . ?
C2 C1 C9 127.0(2) . . ?
C2 C1 S1 118.3(2) . . ?
C9 C1 S1 114.64(19) . . ?
C1 C2 C3 127.5(3) . . ?
C1 C2 S2 119.5(2) . . ?
C3 C2 S2 112.9(2) . . ?
C4 C3 C8 117.8(3) . . ?
C4 C3 C2 121.6(3) . . ?
C8 C3 C2 120.3(3) . . ?
C5 C4 C3 121.7(3) . . ?
C6 C5 C4 120.1(3) . . ?
C5 C6 C7 119.6(3) . . ?
C6 C7 C8 120.8(3) . . ?
C7 C8 C3 120.1(3) . . ?
C14 C9 C10 117.4(3) . . ?
C14 C9 C1 120.9(2) . . ?
C10 C9 C1 121.5(3) . . ?
C11 C10 C9 120.4(3) . . ?
C12 C11 C10 120.9(3) . . ?
C13 C12 C11 119.4(3) . . ?
C12 C13 C14 120.3(3) . . ?
C13 C14 C9 121.6(3) . . ?
N1 C15 C16 124.3(3) . . ?
C17 C16 C15 118.9(3) . . ?
C17 C16 C27 123.0(3) . . ?
C15 C16 C27 118.1(3) . . ?
C16 C17 C18 118.3(3) . . ?
C16 C17 C28 121.6(3) . . ?
C18 C17 C28 120.1(3) . . ?
C19 C18 C17 118.6(3) . . ?
C19 C18 C26 117.4(3) . . ?
C17 C18 C26 124.0(3) . . ?
N1 C19 C18 122.2(3) . . ?
N1 C19 C20 117.3(2) . . ?
C18 C19 C20 120.5(3) . . ?
N2 C20 C21 122.1(3) . . ?
N2 C20 C19 117.7(2) . . ?
C21 C20 C19 120.2(3) . . ?
C20 C21 C22 118.5(3) . . ?
C20 C21 C25 117.7(3) . . ?
C22 C21 C25 123.8(3) . . ?
C23 C22 C21 118.4(3) . . ?
C23 C22 C29 120.8(3) . . ?
C21 C22 C29 120.9(3) . . ?
C22 C23 C24 118.7(3) . . ?
C22 C23 C30 123.3(3) . . ?
C24 C23 C30 118.0(3) . . ?
N2 C24 C23 123.9(3) . . ?
C26 C25 C21 121.9(3) . . ?
C25 C26 C18 122.1(3) . . ?
C36 C31 C32 116.8(3) . . ?
C36 C31 Si2 121.3(2) . . ?
C32 C31 Si2 121.8(2) . . ?
C33 C32 C31 122.1(3) . . ?
C32 C33 C34 119.8(3) . . ?
C35 C34 C33 119.6(3) . . ?
C34 C35 C36 119.9(3) . . ?
C35 C36 C31 121.7(3) . . ?
C42 C37 C38 117.2(3) . . ?
C42 C37 Si2 120.1(2) . . ?
C38 C37 Si2 122.7(2) . . ?
C39 C38 C37 120.6(3) . . ?
C40 C39 C38 120.6(4) . . ?
C41 C40 C39 120.0(3) . . ?
C40 C41 C42 120.1(4) . . ?
C41 C42 C37 121.6(3) . . ?
C48 C43 C44 117.8(3) . . ?
C48 C43 Si2 120.2(2) . . ?
C44 C43 Si2 122.0(2) . . ?
C45 C44 C43 121.5(3) . . ?
C46 C45 C44 119.5(3) . . ?
C45 C46 C47 120.3(3) . . ?
C46 C47 C48 119.8(3) . . ?
C47 C48 C43 121.2(3) . . ?
C54 C49 C50 116.8(3) . . ?
C54 C49 Si1 120.9(2) . . ?
C50 C49 Si1 122.3(2) . . ?
C51 C50 C49 121.7(3) . . ?
C52 C51 C50 119.6(3) . . ?
C51 C52 C53 120.5(3) . . ?
C52 C53 C54 119.4(3) . . ?
C49 C54 C53 122.0(3) . . ?
C56 C55 C60 116.6(3) . . ?
C56 C55 Si1 121.3(2) . . ?
C60 C55 Si1 122.2(2) . . ?
C57 C56 C55 121.6(3) . . ?
C58 C57 C56 120.4(3) . . ?
C59 C58 C57 119.5(3) . . ?
C58 C59 C60 119.5(3) . . ?
C59 C60 C55 122.3(3) . . ?
C62 C61 C66 116.3(3) . . ?
C62 C61 Si1 122.6(2) . . ?
C66 C61 Si1 121.0(2) . . ?
C61 C62 C63 122.1(4) . . ?
C64 C63 C62 120.3(4) . . ?
C65 C64 C63 119.0(4) . . ?
C64 C65 C66 120.6(3) . . ?
C61 C66 C65 121.7(3) . . ?
N1S C1S C2S 178.1(6) . . ?

loop_
_geom_bond_atom_site_label_1
_geom_bond_atom_site_label_2
_geom_bond_distance
_geom_bond_site_symmetry_2
_geom_bond_publ_flag
W1 O2 1.8927(19) . ?
W1 O1 1.9047(18) . ?
W1 N1 2.253(2) . ?
W1 N2 2.257(2) . ?
W1 S1 2.3061(8) . ?
W1 S2 2.3075(7) . ?
S1 C1 1.807(3) . ?
S2 C2 1.804(3) . ?
Si1 O1 1.6274(19) . ?
Si1 C55 1.877(3) . ?
Si1 C61 1.877(3) . ?
Si1 C49 1.882(3) . ?
Si2 O2 1.630(2) . ?
Si2 C31 1.866(3) . ?
Si2 C43 1.872(3) . ?
Si2 C37 1.878(3) . ?
N1 C15 1.332(3) . ?
N1 C19 1.364(3) . ?
N2 C24 1.326(3) . ?
N2 C20 1.359(3) . ?
C1 C2 1.341(4) . ?
C1 C9 1.481(4) . ?
C2 C3 1.485(4) . ?
C3 C4 1.385(4) . ?
C3 C8 1.410(4) . ?
C4 C5 1.382(4) . ?
C5 C6 1.378(5) . ?
C6 C7 1.382(5) . ?
C7 C8 1.386(4) . ?
C9 C14 1.400(4) . ?
C9 C10 1.403(4) . ?
C10 C11 1.389(4) . ?
C11 C12 1.381(5) . ?
C12 C13 1.377(5) . ?
C13 C14 1.381(4) . ?
C15 C16 1.395(4) . ?
C16 C17 1.380(4) . ?
C16 C27 1.512(4) . ?
C17 C18 1.424(4) . ?
C17 C28 1.506(4) . ?
C18 C19 1.405(4) . ?
C18 C26 1.432(4) . ?
C19 C20 1.448(4) . ?
C20 C21 1.405(4) . ?
C21 C22 1.425(4) . ?
C21 C25 1.431(4) . ?
C22 C23 1.380(4) . ?
C22 C29 1.502(4) . ?
C23 C24 1.404(4) . ?
C23 C30 1.510(4) . ?
C25 C26 1.351(5) . ?
C31 C36 1.395(4) . ?
C31 C32 1.398(4) . ?
C32 C33 1.379(4) . ?
C33 C34 1.386(4) . ?
C34 C35 1.384(5) . ?
C35 C36 1.388(5) . ?
C37 C42 1.400(4) . ?
C37 C38 1.401(4) . ?
C38 C39 1.393(5) . ?
C39 C40 1.372(6) . ?
C40 C41 1.369(6) . ?
C41 C42 1.384(5) . ?
C43 C48 1.392(4) . ?
C43 C44 1.393(4) . ?
C44 C45 1.388(4) . ?
C45 C46 1.381(5) . ?
C46 C47 1.382(5) . ?
C47 C48 1.389(4) . ?
C49 C54 1.390(4) . ?
C49 C50 1.398(4) . ?
C50 C51 1.394(4) . ?
C51 C52 1.375(5) . ?
C52 C53 1.376(5) . ?
C53 C54 1.396(5) . ?
C55 C56 1.386(4) . ?
C55 C60 1.396(4) . ?
C56 C57 1.383(5) . ?
C57 C58 1.380(5) . ?
C58 C59 1.374(5) . ?
C59 C60 1.386(4) . ?
C61 C62 1.380(5) . ?
C61 C66 1.380(4) . ?
C62 C63 1.380(5) . ?
C63 C64 1.368(5) . ?
C64 C65 1.355(5) . ?
C65 C66 1.388(5) . ?
N1S C1S 1.121(6) . ?
C1S C2S 1.444(7) . ?

loop_
_cod_related_entry_id
_cod_related_entry_database
_cod_related_entry_code
1 ChemSpider 30661109
